data_2205828
loop_
_publ_author_name
'Ding, Jin-Chang'
'Huang, Xiao-Bo'
'Wu, Hua-Yue'
'Liu, Miao-Chang'
'Hu, Mao-Lin'

_publ_section_title
;
 (<i>Z</i>)-Ethyl
 3-(4-methoxyphenyl)-2-[(triphenylphosphoranylidene)amino]prop-2-enoate
;
_journal_issue 5
_journal_name_full 'Acta Crystallographica Section E'
_journal_page_first o1259
_journal_page_last o1260
_journal_paper_doi 10.1107/S1600536805010275
_journal_volume 61
_journal_year 2005
_chemical_formula_iupac 'C30 H28 N O3 P'
_chemical_formula_moiety 'C30 H28 N O3 P'
_chemical_formula_sum 'C30 H28 N O3 P'
_chemical_formula_weight 481.50
_chemical_name_systematic
;
(Z)-Ethyl 3-(4-methoxyphenyl)-2-[(triphenylphosphoranylidene)amino]prop-
2-enoate
;
_space_group_IT_number 14
_symmetry_cell_setting monoclinic
_symmetry_space_group_name_Hall '-P 2ybc'
_symmetry_space_group_name_H-M 'P 1 21/c 1'
_atom_sites_solution_hydrogens geom
_atom_sites_solution_primary direct
_atom_sites_solution_secondary difmap
_audit_creation_method SHELXL-97
_cell_angle_alpha 90.00
_cell_angle_beta 107.548(2)
_cell_angle_gamma 90.00
_cell_formula_units_Z 4
_cell_length_a 10.1565(11)
_cell_length_b 18.879(2)
_cell_length_c 14.2904(15)
_cell_measurement_reflns_used 2681
_cell_measurement_temperature 298(2)
_cell_measurement_theta_max 24.12
_cell_measurement_theta_min 2.36
_cell_volume 2612.6(5)
_computing_cell_refinement 'SAINT (Bruker, 2002)'
_computing_data_collection 'SMART (Bruker, 2002)'
_computing_data_reduction SAINT
_computing_molecular_graphics 'SHELXTL (Bruker, 2002)'
_computing_publication_material SHELXL97
_computing_structure_refinement 'SHELXL97 (Sheldrick, 1997)'
_computing_structure_solution 'SHELXS97 (Sheldrick, 1997)'
_diffrn_ambient_temperature 298(2)
_diffrn_measured_fraction_theta_full 0.998
_diffrn_measured_fraction_theta_max 0.998
_diffrn_measurement_device_type 'Bruker APEX area-detector'
_diffrn_measurement_method '\f and \w'
_diffrn_radiation_monochromator graphite
_diffrn_radiation_source 'fine-focus sealed tube'
_diffrn_radiation_type MoK\a
_diffrn_radiation_wavelength 0.71073
_diffrn_reflns_av_R_equivalents 0.0344
_diffrn_reflns_av_sigmaI/netI 0.0438
_diffrn_reflns_limit_h_max 12
_diffrn_reflns_limit_h_min -12
_diffrn_reflns_limit_k_max 20
_diffrn_reflns_limit_k_min -22
_diffrn_reflns_limit_l_max 14
_diffrn_reflns_limit_l_min -17
_diffrn_reflns_number 13808
_diffrn_reflns_theta_full 25.21
_diffrn_reflns_theta_max 25.21
_diffrn_reflns_theta_min 1.84
_diffrn_standards_decay_% 0
_diffrn_standards_interval_time 0
_diffrn_standards_number 0
_exptl_absorpt_coefficient_mu 0.136
_exptl_absorpt_correction_T_max 0.9785
_exptl_absorpt_correction_T_min 0.9564
_exptl_absorpt_correction_type multi-scan
_exptl_absorpt_process_details '(SADABS; Bruker, 2002)'
_exptl_crystal_colour colorless
_exptl_crystal_density_diffrn 1.224
_exptl_crystal_density_method 'not measured'
_exptl_crystal_description block
_exptl_crystal_F_000 1016
_exptl_crystal_size_max 0.33
_exptl_crystal_size_mid 0.27
_exptl_crystal_size_min 0.16
_refine_diff_density_max 0.367
_refine_diff_density_min -0.232
_refine_ls_extinction_method none
_refine_ls_goodness_of_fit_ref 1.119
_refine_ls_hydrogen_treatment constr
_refine_ls_matrix_type full
_refine_ls_number_parameters 318
_refine_ls_number_reflns 4701
_refine_ls_number_restraints 0
_refine_ls_restrained_S_all 1.119
_refine_ls_R_factor_all 0.0858
_refine_ls_R_factor_gt 0.0661
_refine_ls_shift/su_max 0.000
_refine_ls_shift/su_mean 0.000
_refine_ls_structure_factor_coef Fsqd
_refine_ls_weighting_details 'calc w = 1/[\s^2^(Fo^2^)+(0.0599P)^2^+1.1204P] where P = (Fo^2^+2Fc^2^)/3'
_refine_ls_weighting_scheme calc
_refine_ls_wR_factor_gt 0.1427
_refine_ls_wR_factor_ref 0.1530
_reflns_number_gt 3736
_reflns_number_total 4701
_reflns_threshold_expression I>2\s(I)
_cod_data_source_file wn6341.cif
_cod_data_source_block I
_cod_depositor_comments
;
The following automatic conversions were performed:
'_symmetry_cell_setting' value 'Monoclinic' changed to 'monoclinic'
according to '/home/saulius/struct/CIF-dictionaries/cif_core.dic'
dictionary named 'cif_core.dic' version 2.4.1 from 2010-06-29.

Automatic conversion script
Id: cif_fix_enum 1527 2010-12-29 10:47:43Z saulius 

The following automatic conversions were performed:

'_symmetry_cell_setting' value 'Monoclinic' changed to 'monoclinic'
according to /home/saulius/struct/CIF-dictionaries/cif_core.dic
dictionary named 'cif_core.dic' version 2.4.1 from 2010-06-29.

Automatic conversion script
Id: cif_fix_values 1715 2011-07-08 13:25:40Z adriana 
;
_cod_original_sg_symbol_Hall -P2ybc
_cod_original_sg_symbol_H-M 'P 21/c'
_cod_database_code 2205828
_cod_database_fobs_code 2205828

loop_
_symmetry_equiv_pos_as_xyz
'x, y, z'
'-x, y+1/2, -z+1/2'
'-x, -y, -z'
'x, -y-1/2, z-1/2'

loop_
_atom_site_label
_atom_site_fract_x
_atom_site_fract_y
_atom_site_fract_z
_atom_site_U_iso_or_equiv
_atom_site_adp_type
_atom_site_calc_flag
_atom_site_refinement_flags
_atom_site_occupancy
_atom_site_type_symbol
P1 0.85704(7) 0.19485(4) 0.50903(5) 0.0402(2) Uani d . 1 P
O1 1.1079(2) 0.19238(11) 0.66043(14) 0.0544(5) Uani d . 1 O
O2 1.1344(2) 0.14564(11) 0.80869(14) 0.0570(5) Uani d . 1 O
O3 0.3580(2) -0.00170(13) 0.77374(16) 0.0703(7) Uani d . 1 O
N1 0.8324(2) 0.14648(12) 0.59240(16) 0.0463(6) Uani d . 1 N
C1 0.5986(3) 0.14283(16) 0.4019(2) 0.0567(8) Uani d . 1 C
H1 0.6140 0.1077 0.4496 0.068 Uiso calc R 1 H
C2 0.4807(3) 0.1410(2) 0.3232(3) 0.0744(10) Uani d . 1 C
H2 0.4170 0.1048 0.3183 0.089 Uiso calc R 1 H
C3 0.4562(4) 0.1918(2) 0.2520(3) 0.0789(11) Uani d . 1 C
H3 0.3765 0.1901 0.1987 0.095 Uiso calc R 1 H
C4 0.5497(4) 0.2452(2) 0.2598(3) 0.0794(11) Uani d . 1 C
H4 0.5336 0.2800 0.2116 0.095 Uiso calc R 1 H
C5 0.6675(4) 0.24774(17) 0.3386(2) 0.0651(9) Uani d . 1 C
H5 0.7300 0.2845 0.3432 0.078 Uiso calc R 1 H
C6 0.6946(3) 0.19633(14) 0.4111(2) 0.0442(6) Uani d . 1 C
C7 0.7944(3) 0.32383(17) 0.5703(2) 0.0595(8) Uani d . 1 C
H7 0.7150 0.3006 0.5734 0.071 Uiso calc R 1 H
C8 0.8153(4) 0.39460(19) 0.5975(2) 0.0726(10) Uani d . 1 C
H8 0.7497 0.4188 0.6186 0.087 Uiso calc R 1 H
C9 0.9317(5) 0.42868(18) 0.5934(2) 0.0731(10) Uani d . 1 C
H9 0.9453 0.4760 0.6119 0.088 Uiso calc R 1 H
C10 1.0281(4) 0.39380(17) 0.5622(2) 0.0678(10) Uani d . 1 C
H10 1.1072 0.4174 0.5594 0.081 Uiso calc R 1 H
C11 1.0090(3) 0.32347(15) 0.5347(2) 0.0556(8) Uani d . 1 C
H11 1.0752 0.2999 0.5134 0.067 Uiso calc R 1 H
C12 0.8920(3) 0.28805(14) 0.5387(2) 0.0449(7) Uani d . 1 C
C13 0.9980(3) 0.19274(15) 0.3662(2) 0.0539(8) Uani d . 1 C
H13 0.9595 0.2370 0.3462 0.065 Uiso calc R 1 H
C14 1.0757(3) 0.15992(16) 0.3152(2) 0.0595(8) Uani d . 1 C
H14 1.0894 0.1822 0.2608 0.071 Uiso calc R 1 H
C15 1.1336(3) 0.09465(17) 0.3434(2) 0.0564(8) Uani d . 1 C
H15 1.1855 0.0727 0.3082 0.068 Uiso calc R 1 H
C16 1.1141(3) 0.06194(15) 0.4245(2) 0.0524(7) Uani d . 1 C
H16 1.1537 0.0179 0.4446 0.063 Uiso calc R 1 H
C17 1.0354(3) 0.09471(14) 0.4758(2) 0.0451(7) Uani d . 1 C
H17 1.0220 0.0723 0.5301 0.054 Uiso calc R 1 H
C18 0.9764(3) 0.16027(13) 0.44733(18) 0.0389(6) Uani d . 1 C
C19 1.3439(4) 0.1423(3) 0.9391(3) 0.1195(18) Uani d . 1 C
H19A 1.3034 0.1647 0.9841 0.179 Uiso calc R 1 H
H19B 1.4409 0.1527 0.9578 0.179 Uiso calc R 1 H
H19C 1.3309 0.0920 0.9404 0.179 Uiso calc R 1 H
C20 1.2771(3) 0.1691(2) 0.8389(2) 0.0675(9) Uani d . 1 C
H20A 1.2811 0.2205 0.8382 0.081 Uiso calc R 1 H
H20B 1.3243 0.1510 0.7941 0.081 Uiso calc R 1 H
C21 1.0599(3) 0.16080(14) 0.7161(2) 0.0434(6) Uani d . 1 C
C22 0.9130(3) 0.13545(13) 0.68701(19) 0.0400(6) Uani d . 1 C
C23 0.8687(3) 0.10311(14) 0.75679(19) 0.0427(6) Uani d . 1 C
H23 0.9357 0.0976 0.8172 0.051 Uiso calc R 1 H
C24 0.7332(3) 0.07573(13) 0.75237(19) 0.0416(6) Uani d . 1 C
C25 0.6162(3) 0.07673(16) 0.6707(2) 0.0538(8) Uani d . 1 C
H25 0.6230 0.0949 0.6119 0.065 Uiso calc R 1 H
C26 0.4897(3) 0.05147(17) 0.6746(2) 0.0580(8) Uani d . 1 C
H26 0.4131 0.0528 0.6190 0.070 Uiso calc R 1 H
C27 0.4781(3) 0.02441(15) 0.7614(2) 0.0506(7) Uani d . 1 C
C28 0.5915(3) 0.02268(17) 0.8430(2) 0.0579(8) Uani d . 1 C
H28 0.5838 0.0045 0.9016 0.069 Uiso calc R 1 H
C29 0.7161(3) 0.04763(15) 0.8387(2) 0.0515(7) Uani d . 1 C
H29 0.7918 0.0459 0.8949 0.062 Uiso calc R 1 H
C30 0.2376(3) -0.0010(2) 0.6925(3) 0.0744(10) Uani d . 1 C
H30A 0.2195 0.0464 0.6679 0.112 Uiso calc R 1 H
H30B 0.1609 -0.0178 0.7125 0.112 Uiso calc R 1 H
H30C 0.2504 -0.0313 0.6420 0.112 Uiso calc R 1 H

loop_
_atom_site_aniso_label
_atom_site_aniso_U_11
_atom_site_aniso_U_22
_atom_site_aniso_U_33
_atom_site_aniso_U_12
_atom_site_aniso_U_13
_atom_site_aniso_U_23
P1 0.0429(4) 0.0378(4) 0.0406(4) -0.0038(3) 0.0137(3) 0.0009(3)
O1 0.0514(12) 0.0607(13) 0.0522(12) -0.0126(10) 0.0173(10) 0.0035(10)
O2 0.0432(12) 0.0792(15) 0.0462(12) -0.0068(10) 0.0101(10) 0.0034(10)
O3 0.0556(14) 0.0943(17) 0.0593(14) -0.0196(12) 0.0147(11) 0.0171(12)
N1 0.0456(14) 0.0493(14) 0.0441(14) -0.0070(11) 0.0137(11) 0.0034(11)
C1 0.0477(18) 0.0611(19) 0.060(2) -0.0055(15) 0.0145(15) 0.0000(16)
C2 0.047(2) 0.083(3) 0.086(3) -0.0105(18) 0.0098(19) -0.013(2)
C3 0.057(2) 0.091(3) 0.071(2) 0.013(2) -0.0074(18) -0.009(2)
C4 0.078(3) 0.080(3) 0.066(2) 0.013(2) 0.000(2) 0.014(2)
C5 0.063(2) 0.060(2) 0.063(2) -0.0014(16) 0.0039(17) 0.0101(17)
C6 0.0443(16) 0.0433(15) 0.0456(16) 0.0046(12) 0.0147(13) -0.0020(13)
C7 0.062(2) 0.061(2) 0.0567(19) 0.0030(15) 0.0192(16) -0.0115(16)
C8 0.094(3) 0.062(2) 0.057(2) 0.021(2) 0.017(2) -0.0163(17)
C9 0.116(3) 0.0427(18) 0.052(2) -0.004(2) 0.013(2) -0.0055(15)
C10 0.094(3) 0.052(2) 0.056(2) -0.0227(18) 0.0197(19) -0.0033(16)
C11 0.071(2) 0.0472(17) 0.0523(18) -0.0116(15) 0.0232(16) -0.0039(14)
C12 0.0568(18) 0.0381(15) 0.0389(15) -0.0029(12) 0.0129(13) -0.0004(12)
C13 0.072(2) 0.0425(16) 0.0523(18) 0.0041(14) 0.0258(16) 0.0076(14)
C14 0.079(2) 0.0532(19) 0.0567(19) -0.0062(16) 0.0364(18) 0.0025(15)
C15 0.0513(19) 0.061(2) 0.063(2) -0.0040(15) 0.0258(16) -0.0127(16)
C16 0.0496(18) 0.0439(16) 0.0606(19) 0.0044(13) 0.0121(15) 0.0010(14)
C17 0.0443(16) 0.0444(16) 0.0461(16) -0.0008(12) 0.0127(13) 0.0043(13)
C18 0.0409(15) 0.0381(14) 0.0384(15) -0.0059(11) 0.0130(12) -0.0026(12)
C19 0.059(3) 0.219(6) 0.070(3) -0.004(3) 0.002(2) 0.008(3)
C20 0.0422(18) 0.088(2) 0.067(2) -0.0058(16) 0.0084(16) -0.0077(19)
C21 0.0482(17) 0.0394(15) 0.0445(17) 0.0009(12) 0.0167(14) -0.0045(13)
C22 0.0453(16) 0.0359(14) 0.0404(15) 0.0010(11) 0.0153(13) -0.0007(12)
C23 0.0462(16) 0.0424(15) 0.0382(15) 0.0016(12) 0.0110(12) 0.0005(12)
C24 0.0481(17) 0.0375(15) 0.0408(16) -0.0011(12) 0.0156(13) 0.0017(12)
C25 0.060(2) 0.0599(19) 0.0418(17) -0.0105(15) 0.0165(15) 0.0087(14)
C26 0.0530(19) 0.069(2) 0.0453(18) -0.0119(16) 0.0046(14) 0.0047(15)
C27 0.0518(18) 0.0512(17) 0.0494(18) -0.0086(13) 0.0162(15) 0.0066(14)
C28 0.058(2) 0.074(2) 0.0434(18) -0.0059(16) 0.0176(15) 0.0163(15)
C29 0.0508(18) 0.0593(18) 0.0421(16) -0.0009(14) 0.0103(13) 0.0093(14)
C30 0.054(2) 0.096(3) 0.066(2) -0.0130(19) 0.0076(18) -0.003(2)

loop_
_atom_type_symbol
_atom_type_description
_atom_type_scat_dispersion_real
_atom_type_scat_dispersion_imag
_atom_type_scat_source
C C 0.0033 0.0016 'International Tables Vol C Tables 4.2.6.8 and 6.1.1.4'
H H 0.0000 0.0000 'International Tables Vol C Tables 4.2.6.8 and 6.1.1.4'
N N 0.0061 0.0033 'International Tables Vol C Tables 4.2.6.8 and 6.1.1.4'
O O 0.0106 0.0060 'International Tables Vol C Tables 4.2.6.8 and 6.1.1.4'
P P 0.1023 0.0942 'International Tables Vol C Tables 4.2.6.8 and 6.1.1.4'

loop_
_geom_angle_atom_site_label_1
_geom_angle_atom_site_label_2
_geom_angle_atom_site_label_3
_geom_angle
_geom_angle_publ_flag
N1 P1 C6 106.08(13) yes
N1 P1 C12 116.58(12) yes
C6 P1 C12 103.49(13) yes
N1 P1 C18 115.95(12) yes
C6 P1 C18 102.43(12) yes
C12 P1 C18 110.35(12) yes
C21 O2 C20 116.3(2) yes
C27 O3 C30 118.3(2) yes
C22 N1 P1 130.49(19) yes
C2 C1 C6 120.7(3) ?
C2 C1 H1 119.6 ?
C6 C1 H1 119.6 ?
C3 C2 C1 120.8(3) ?
C3 C2 H2 119.6 ?
C1 C2 H2 119.6 ?
C2 C3 C4 119.4(3) ?
C2 C3 H3 120.3 ?
C4 C3 H3 120.3 ?
C3 C4 C5 120.3(3) ?
C3 C4 H4 119.8 ?
C5 C4 H4 119.8 ?
C4 C5 C6 121.1(3) ?
C4 C5 H5 119.5 ?
C6 C5 H5 119.5 ?
C1 C6 C5 117.7(3) ?
C1 C6 P1 120.9(2) ?
C5 C6 P1 121.2(2) ?
C12 C7 C8 119.8(3) ?
C12 C7 H7 120.1 ?
C8 C7 H7 120.1 ?
C9 C8 C7 120.2(3) ?
C9 C8 H8 119.9 ?
C7 C8 H8 119.9 ?
C10 C9 C8 120.3(3) ?
C10 C9 H9 119.8 ?
C8 C9 H9 119.8 ?
C9 C10 C11 120.3(3) ?
C9 C10 H10 119.9 ?
C11 C10 H10 119.9 ?
C12 C11 C10 120.2(3) ?
C12 C11 H11 119.9 ?
C10 C11 H11 119.9 ?
C11 C12 C7 119.2(3) ?
C11 C12 P1 124.7(2) ?
C7 C12 P1 116.1(2) ?
C14 C13 C18 120.4(3) ?
C14 C13 H13 119.8 ?
C18 C13 H13 119.8 ?
C15 C14 C13 120.8(3) ?
C15 C14 H14 119.6 ?
C13 C14 H14 119.6 ?
C14 C15 C16 119.5(3) ?
C14 C15 H15 120.3 ?
C16 C15 H15 120.3 ?
C15 C16 C17 119.8(3) ?
C15 C16 H16 120.1 ?
C17 C16 H16 120.1 ?
C18 C17 C16 120.9(3) ?
C18 C17 H17 119.5 ?
C16 C17 H17 119.5 ?
C17 C18 C13 118.6(2) ?
C17 C18 P1 118.1(2) ?
C13 C18 P1 122.9(2) ?
C20 C19 H19A 109.5 ?
C20 C19 H19B 109.5 ?
H19A C19 H19B 109.5 ?
C20 C19 H19C 109.5 ?
H19A C19 H19C 109.5 ?
H19B C19 H19C 109.5 ?
O2 C20 C19 108.0(3) ?
O2 C20 H20A 110.1 ?
C19 C20 H20A 110.1 ?
O2 C20 H20B 110.1 ?
C19 C20 H20B 110.1 ?
H20A C20 H20B 108.4 ?
O1 C21 O2 122.4(3) ?
O1 C21 C22 122.6(3) ?
O2 C21 C22 115.0(2) ?
C23 C22 N1 124.2(3) ?
C23 C22 C21 117.5(2) ?
N1 C22 C21 118.3(2) ?
C22 C23 C24 130.4(3) ?
C22 C23 H23 114.8 ?
C24 C23 H23 114.8 ?
C25 C24 C29 116.2(2) ?
C25 C24 C23 126.1(2) ?
C29 C24 C23 117.6(2) ?
C26 C25 C24 121.9(3) ?
C26 C25 H25 119.0 ?
C24 C25 H25 119.0 ?
C27 C26 C25 119.7(3) ?
C27 C26 H26 120.2 ?
C25 C26 H26 120.2 ?
C28 C27 O3 115.6(3) ?
C28 C27 C26 119.7(3) ?
O3 C27 C26 124.6(3) ?
C29 C28 C27 120.3(3) ?
C29 C28 H28 119.8 ?
C27 C28 H28 119.8 ?
C28 C29 C24 122.1(3) ?
C28 C29 H29 118.9 ?
C24 C29 H29 118.9 ?
O3 C30 H30A 109.5 ?
O3 C30 H30B 109.5 ?
H30A C30 H30B 109.5 ?
O3 C30 H30C 109.5 ?
H30A C30 H30C 109.5 ?
H30B C30 H30C 109.5 ?

loop_
_geom_bond_atom_site_label_1
_geom_bond_atom_site_label_2
_geom_bond_distance
_geom_bond_publ_flag
P1 N1 1.580(2) yes
P1 C6 1.813(3) yes
P1 C12 1.820(3) yes
P1 C18 1.822(3) yes
O1 C21 1.208(3) yes
O2 C21 1.342(3) yes
O2 C20 1.451(4) yes
O3 C27 1.375(3) yes
O3 C30 1.409(4) yes
N1 C22 1.369(3) yes
C1 C2 1.375(5) ?
C1 C6 1.382(4) ?
C1 H1 0.9300 ?
C2 C3 1.365(5) ?
C2 H2 0.9300 ?
C3 C4 1.367(5) ?
C3 H3 0.9300 ?
C4 C5 1.374(5) ?
C4 H4 0.9300 ?
C5 C6 1.386(4) ?
C5 H5 0.9300 ?
C7 C12 1.384(4) ?
C7 C8 1.390(4) ?
C7 H7 0.9300 ?
C8 C9 1.362(5) ?
C8 H8 0.9300 ?
C9 C10 1.362(5) ?
C9 H9 0.9300 ?
C10 C11 1.382(4) ?
C10 H10 0.9300 ?
C11 C12 1.380(4) ?
C11 H11 0.9300 ?
C13 C14 1.374(4) ?
C13 C18 1.386(4) ?
C13 H13 0.9300 ?
C14 C15 1.372(4) ?
C14 H14 0.9300 ?
C15 C16 1.379(4) ?
C15 H15 0.9300 ?
C16 C17 1.382(4) ?
C16 H16 0.9300 ?
C17 C18 1.382(4) ?
C17 H17 0.9300 ?
C19 C20 1.478(5) ?
C19 H19A 0.9600 ?
C19 H19B 0.9600 ?
C19 H19C 0.9600 ?
C20 H20A 0.9700 ?
C20 H20B 0.9700 ?
C21 C22 1.501(4) ?
C22 C23 1.357(3) ?
C23 C24 1.453(4) ?
C23 H23 0.9300 ?
C24 C25 1.392(4) ?
C24 C29 1.401(4) ?
C25 C26 1.387(4) ?
C25 H25 0.9300 ?
C26 C27 1.379(4) ?
C26 H26 0.9300 ?
C27 C28 1.371(4) ?
C28 C29 1.369(4) ?
C28 H28 0.9300 ?
C29 H29 0.9300 ?
C30 H30A 0.9600 ?
C30 H30B 0.9600 ?
C30 H30C 0.9600 ?

loop_
_geom_hbond_atom_site_label_D
_geom_hbond_atom_site_label_H
_geom_hbond_atom_site_label_A
_geom_hbond_distance_DH
_geom_hbond_distance_HA
_geom_hbond_distance_DA
_geom_hbond_angle_DHA
C25 H25 N1 0.93 2.43 3.049(4) 124
C23 H23 O2 0.93 2.25 2.697(3) 109

loop_
_cod_related_entry_id
_cod_related_entry_database
_cod_related_entry_code
1 ChemSpider 9572398
